data_1548976
loop_
_publ_author_name
'Nichols, Eva M.'
'Derrick, Jeffrey S.'
'Nistanaki, Sepand K.'
'Smith, Peter T.'
'Chang, Christopher J.'

_publ_section_title
;
 Positional effects of second-sphere amide pendants on electrochemical
 CO<sub>2</sub> reduction catalyzed by iron porphyrins.
;
_journal_issue 11
_journal_name_full 'Chemical science'
_journal_page_first 2952
_journal_page_last 2960
_journal_paper_doi 10.1039/c7sc04682k
_journal_volume 9
_journal_year 2018
_chemical_formula_sum 'C58.5 H43.5 F6 N6.5 O2.5 Zn'
_chemical_formula_weight 1056.87
_chemical_name_systematic Zn-ortho-1-amide
_space_group_crystal_system monoclinic
_space_group_IT_number 14
_space_group_name_Hall '-P 2yn'
_space_group_name_H-M_alt 'P 1 21/n 1'
_symmetry_space_group_name_Hall '-P 2yn'
_symmetry_space_group_name_H-M 'P 1 21/n 1'
_atom_sites_solution_hydrogens geom
_atom_sites_solution_primary iterative
_atom_sites_solution_secondary difmap
_audit_creation_method SHELXL-2016/6
_audit_update_record
;
2018-01-29 deposited with the CCDC.
2018-02-14 downloaded from the CCDC.
;
_cell_angle_alpha 90
_cell_angle_beta 98.394(3)
_cell_angle_gamma 90
_cell_formula_units_Z 8
_cell_length_a 10.7604(6)
_cell_length_b 51.619(2)
_cell_length_c 18.6745(9)
_cell_measurement_reflns_used 9951
_cell_measurement_temperature 100(2)
_cell_measurement_theta_max 21.50
_cell_measurement_theta_min 2.21
_cell_volume 10261.5(9)
_computing_cell_refinement 'Bruker SAINT'
_computing_data_collection 'Bruker APEX2'
_computing_data_reduction 'Bruker SAINT'
_computing_molecular_graphics ORTEP-32
_computing_publication_material WinGX
_computing_structure_refinement 'SHELXL MULTI-CPU VERSION'
_computing_structure_solution 'SHELXT 2014/4'
_diffrn_ambient_temperature 100(2)
_diffrn_measured_fraction_theta_full 0.996
_diffrn_measured_fraction_theta_max 0.996
_diffrn_measurement_device_type 'Bruker APEX-II CCD'
_diffrn_measurement_method '\f and \w scans'
_diffrn_radiation_type MoK\a
_diffrn_radiation_wavelength 0.71073
_diffrn_reflns_av_R_equivalents 0.1002
_diffrn_reflns_av_unetI/netI 0.0667
_diffrn_reflns_Laue_measured_fraction_full 0.996
_diffrn_reflns_Laue_measured_fraction_max 0.996
_diffrn_reflns_limit_h_max 11
_diffrn_reflns_limit_h_min -11
_diffrn_reflns_limit_k_max 53
_diffrn_reflns_limit_k_min -53
_diffrn_reflns_limit_l_max 19
_diffrn_reflns_limit_l_min -19
_diffrn_reflns_number 116171
_diffrn_reflns_point_group_measured_fraction_full 0.996
_diffrn_reflns_point_group_measured_fraction_max 0.996
_diffrn_reflns_theta_full 21.547
_diffrn_reflns_theta_max 21.547
_diffrn_reflns_theta_min 1.171
_diffrn_source 'microfocus sealed tube'
_exptl_absorpt_coefficient_mu 0.552
_exptl_absorpt_correction_T_max 0.7446
_exptl_absorpt_correction_T_min 0.6693
_exptl_absorpt_correction_type multi-scan
_exptl_absorpt_process_details SADABS
_exptl_crystal_colour red
_exptl_crystal_density_diffrn 1.368
_exptl_crystal_description plate
_exptl_crystal_F_000 4352
_exptl_crystal_recrystallization_method 'Re-crystallisation from solvent: DMF/H2O'
_exptl_crystal_size_max 0.120
_exptl_crystal_size_mid 0.090
_exptl_crystal_size_min 0.030
_platon_squeeze_details
;                         
The unit cell contains 4 dimethylformamide molecules which have been treated as a diffuse contribution to the overall scattering without specific atom positions by SQUEEZE/PLATON.
;
_refine_diff_density_max 0.841
_refine_diff_density_min -0.596
_refine_diff_density_rms 0.076
_refine_ls_extinction_method none
_refine_ls_goodness_of_fit_ref 1.109
_refine_ls_hydrogen_treatment constr
_refine_ls_matrix_type full
_refine_ls_number_parameters 1286
_refine_ls_number_reflns 11823
_refine_ls_number_restraints 53
_refine_ls_restrained_S_all 1.115
_refine_ls_R_factor_all 0.1143
_refine_ls_R_factor_gt 0.0856
_refine_ls_shift/su_max 0.001
_refine_ls_shift/su_mean 0.000
_refine_ls_structure_factor_coef Fsqd
_refine_ls_weighting_details 'w=1/[\s^2^(Fo^2^)+(0.0431P)^2^+60.2683P] where P=(Fo^2^+2Fc^2^)/3'
_refine_ls_weighting_scheme calc
_refine_ls_wR_factor_gt 0.1706
_refine_ls_wR_factor_ref 0.1825
_reflns_Friedel_coverage 0.000
_reflns_number_gt 9126
_reflns_number_total 11823
_reflns_threshold_expression 'I > 2\s(I)'
_cod_data_source_file c7sc04682k2.cif
_cod_data_source_block shelx
_cod_depositor_comments 'Adding full bibliography for 1548976.cif.'
_cod_original_cell_volume 10261.4(9)
_cod_original_formula_sum 'C58.50 H43.50 F6 N6.50 O2.50 Zn'
_cod_database_code 1548976
_shelx_shelxl_version_number 2016/6
_shelx_space_group_comment
;
The symmetry employed for this shelxl refinement is uniquely defined
by the following loop, which should always be used as a source of
symmetry information in preference to the above space-group names.
They are only intended as comments.
;
_shelx_estimated_absorpt_t_min 0.937
_shelx_estimated_absorpt_t_max 0.984
_platon_squeeze_void_probe_radius 1.20

loop_
_space_group_symop_operation_xyz
'x, y, z'
'-x+1/2, y+1/2, -z+1/2'
'-x, -y, -z'
'x-1/2, -y-1/2, z-1/2'

loop_
_atom_site_label
_atom_site_type_symbol
_atom_site_fract_x
_atom_site_fract_y
_atom_site_fract_z
_atom_site_U_iso_or_equiv
_atom_site_adp_type
_atom_site_occupancy
_atom_site_site_symmetry_order
_atom_site_calc_flag
_atom_site_refinement_flags_posn
_atom_site_refinement_flags_adp
_atom_site_refinement_flags_occupancy
_atom_site_disorder_assembly
_atom_site_disorder_group
C1 C 0.6134(7) 0.32584(14) 0.3428(4) 0.0304(19) Uani 1 1 d . . . . .
C2 C 0.5188(7) 0.32659(14) 0.3875(4) 0.0300(19) Uani 1 1 d . . . . .
C3 C 0.4276(7) 0.34698(14) 0.3873(4) 0.035(2) Uani 1 1 d . . . . .
H3 H 0.418201 0.361580 0.355985 0.042 Uiso 1 1 calc R U . . .
C4 C 0.3583(7) 0.34156(15) 0.4395(4) 0.037(2) Uani 1 1 d . . . . .
H4 H 0.290834 0.351578 0.452302 0.044 Uiso 1 1 calc R U . . .
C5 C 0.4058(7) 0.31772(14) 0.4725(4) 0.0268(18) Uani 1 1 d . . . . .
C6 C 0.3583(6) 0.30545(14) 0.5298(4) 0.0293(19) Uani 1 1 d . . . . .
C7 C 0.4092(7) 0.28346(14) 0.5667(4) 0.0289(19) Uani 1 1 d . . . . .
C8 C 0.3614(7) 0.27136(16) 0.6271(4) 0.039(2) Uani 1 1 d . . . . .
H8 H 0.289862 0.276663 0.647735 0.047 Uiso 1 1 calc R U . . .
C9 C 0.4372(8) 0.25116(16) 0.6486(4) 0.042(2) Uani 1 1 d . . . . .
H9 H 0.429510 0.239649 0.687432 0.051 Uiso 1 1 calc R U . . .
C10 C 0.5328(7) 0.25033(14) 0.6013(4) 0.0309(19) Uani 1 1 d . . . . .
C11 C 0.6325(7) 0.23303(14) 0.6080(4) 0.0315(19) Uani 1 1 d . . . . .
C12 C 0.7315(7) 0.23292(14) 0.5664(4) 0.0303(19) Uani 1 1 d . . . . .
C13 C 0.8350(7) 0.21510(14) 0.5747(4) 0.033(2) Uani 1 1 d . . . . .
H13 H 0.847516 0.201172 0.608280 0.040 Uiso 1 1 calc R U . . .
C14 C 0.9110(7) 0.22163(14) 0.5268(4) 0.035(2) Uani 1 1 d . . . . .
H14 H 0.987482 0.213453 0.520054 0.042 Uiso 1 1 calc R U . . .
C15 C 0.8525(7) 0.24374(13) 0.4873(4) 0.0267(18) Uani 1 1 d . . . . .
C16 C 0.9027(6) 0.25667(13) 0.4312(4) 0.0237(18) Uani 1 1 d . . . . .
C17 C 0.8468(7) 0.27793(13) 0.3912(4) 0.0254(18) Uani 1 1 d . . . . .
C18 C 0.8973(7) 0.29016(14) 0.3319(4) 0.0304(19) Uani 1 1 d . . . . .
H18 H 0.972754 0.285742 0.313997 0.036 Uiso 1 1 calc R U . . .
C19 C 0.8162(7) 0.30898(15) 0.3073(4) 0.034(2) Uani 1 1 d . . . . .
H19 H 0.823742 0.320426 0.268348 0.041 Uiso 1 1 calc R U . . .
C20 C 0.7156(7) 0.30877(14) 0.3505(4) 0.0288(19) Uani 1 1 d . . . . .
C21 C 0.2439(7) 0.31766(14) 0.5542(4) 0.035(2) Uani 1 1 d . . . . .
C22 C 0.2519(8) 0.33196(17) 0.6162(5) 0.052(3) Uani 1 1 d . . . . .
H22 H 0.331645 0.334599 0.644504 0.062 Uiso 1 1 calc R U . . .
C23 C 0.1466(9) 0.34265(17) 0.6387(5) 0.057(3) Uani 1 1 d . . . . .
H23 H 0.154191 0.351742 0.683328 0.068 Uiso 1 1 calc R U . . .
C24 C 0.0325(8) 0.34029(15) 0.5975(5) 0.045(2) Uani 1 1 d . . . . .
H24 H -0.038901 0.348523 0.611847 0.054 Uiso 1 1 calc R U . . .
C25 C 0.0209(8) 0.32595(15) 0.5351(4) 0.043(2) Uani 1 1 d . . . . .
H25 H -0.059185 0.323509 0.506963 0.051 Uiso 1 1 calc R U . . .
C26 C 0.1287(8) 0.31490(14) 0.5133(4) 0.037(2) Uani 1 1 d . . . . .
H26 H 0.121241 0.305353 0.469334 0.044 Uiso 1 1 calc R U . . .
C27 C 0.6424(7) 0.21257(17) 0.6671(5) 0.041(2) Uani 1 1 d . . . . .
C28 C 0.7024(8) 0.21811(19) 0.7358(5) 0.053(3) Uani 1 1 d . . . . .
H28 H 0.736919 0.234860 0.746373 0.064 Uiso 1 1 calc R U . . .
C29 C 0.7128(9) 0.1992(3) 0.7900(5) 0.069(3) Uani 1 1 d . . . . .
H29 H 0.753513 0.203038 0.837468 0.082 Uiso 1 1 calc R U . . .
C30 C 0.6640(11) 0.1752(3) 0.7742(8) 0.078(4) Uani 1 1 d . . . . .
H30 H 0.671496 0.162339 0.810833 0.093 Uiso 1 1 calc R U . . .
C31 C 0.6052(12) 0.1694(2) 0.7073(8) 0.092(4) Uani 1 1 d . . . . .
H31 H 0.570908 0.152629 0.697428 0.110 Uiso 1 1 calc R U . . .
C32 C 0.5947(10) 0.1880(2) 0.6530(6) 0.073(3) Uani 1 1 d . . . . .
H32 H 0.554346 0.183692 0.605831 0.087 Uiso 1 1 calc R U . . .
C33 C 1.0239(7) 0.24616(13) 0.4106(4) 0.0283(19) Uani 1 1 d . . . . .
C34 C 1.1353(7) 0.24863(14) 0.4574(4) 0.036(2) Uani 1 1 d . . . . .
H34 H 1.135843 0.256664 0.503173 0.044 Uiso 1 1 calc R U . . .
C35 C 1.2473(7) 0.23933(15) 0.4373(5) 0.040(2) Uani 1 1 d . . . . .
H35 H 1.324476 0.241755 0.468433 0.048 Uiso 1 1 calc R U . . .
C36 C 1.2455(8) 0.22688(15) 0.3736(5) 0.043(2) Uani 1 1 d . . . . .
H36 H 1.321211 0.220037 0.360759 0.052 Uiso 1 1 calc R U . . .
C37 C 1.1347(8) 0.22403(16) 0.3271(5) 0.046(2) Uani 1 1 d . . . . .
H37 H 1.134364 0.215383 0.282139 0.055 Uiso 1 1 calc R U . . .
C38 C 1.0234(8) 0.23379(15) 0.3458(5) 0.042(2) Uani 1 1 d . . . . .
H38 H 0.947060 0.231875 0.313541 0.051 Uiso 1 1 calc R U . . .
C39 C 0.6001(8) 0.34523(15) 0.2814(4) 0.035(2) Uani 1 1 d . . . . .
C40 C 0.5040(9) 0.34302(17) 0.2258(5) 0.051(2) Uani 1 1 d . . . . .
H40 H 0.444835 0.329434 0.227280 0.061 Uiso 1 1 calc R U . . .
C41 C 0.4884(10) 0.35966(19) 0.1671(5) 0.067(3) Uani 1 1 d . . . . .
H41 H 0.420738 0.357625 0.128754 0.081 Uiso 1 1 calc R U . . .
C42 C 0.5757(11) 0.3795(2) 0.1666(6) 0.076(3) Uani 1 1 d . . . . .
H42 H 0.569513 0.390867 0.126181 0.092 Uiso 1 1 calc R U . . .
C43 C 0.6711(10) 0.38295(18) 0.2235(6) 0.064(3) Uani 1 1 d . . . . .
H43 H 0.728251 0.396959 0.223128 0.077 Uiso 1 1 calc R U . . .
C44 C 0.6831(8) 0.36592(16) 0.2812(5) 0.043(2) Uani 1 1 d . . . . .
C45 C 0.9027(9) 0.37472(16) 0.3368(5) 0.050(2) Uani 1 1 d . . . . .
C46 C 0.9899(8) 0.37411(17) 0.4072(5) 0.051(2) Uani 1 1 d . . . . .
H46A H 0.938646 0.374413 0.447133 0.062 Uiso 1 1 calc R U . . .
H46B H 1.035985 0.357456 0.410330 0.062 Uiso 1 1 calc R U . . .
C47 C 1.0833(9) 0.39546(17) 0.4193(5) 0.0531(18) Uani 1 1 d . . . . .
C48 C 1.0887(11) 0.41004(19) 0.4830(6) 0.076(2) Uani 1 1 d . . . . .
H48 H 1.033651 0.405962 0.516831 0.091 Uiso 1 1 calc R U . . .
C49 C 1.1725(13) 0.4302(2) 0.4974(7) 0.092(3) Uani 1 1 d . . . . .
C50 C 1.2487(13) 0.4357(2) 0.4486(8) 0.095(3) Uani 1 1 d . . . . .
H50 H 1.303843 0.450119 0.457801 0.114 Uiso 1 1 calc R U . . .
C51 C 1.2515(10) 0.4217(2) 0.3856(8) 0.085(3) Uani 1 1 d . . . . .
C52 C 1.1640(9) 0.40080(19) 0.3707(6) 0.065(2) Uani 1 1 d . . . . .
H52 H 1.161795 0.390796 0.327855 0.078 Uiso 1 1 calc R U . . .
C53 C 1.1716(15) 0.4457(3) 0.5663(9) 0.125(4) Uani 1 1 d D . . . .
C55 C 0.5265(7) 0.25749(16) 0.3230(5) 0.042(2) Uani 1 1 d . . . . .
H55 H 0.487964 0.273884 0.312486 0.051 Uiso 1 1 calc R U . . .
C56 C 0.6374(9) 0.22065(19) 0.2825(4) 0.059(3) Uani 1 1 d . . . . .
H56A H 0.725292 0.222931 0.275602 0.088 Uiso 1 1 calc R U . . .
H56B H 0.598201 0.207405 0.248987 0.088 Uiso 1 1 calc R U . . .
H56C H 0.633753 0.215183 0.332419 0.088 Uiso 1 1 calc R U . . .
C57 C 0.5646(10) 0.25649(19) 0.1984(5) 0.071(3) Uani 1 1 d . . . . .
H57A H 0.513492 0.272249 0.196477 0.106 Uiso 1 1 calc R U . . .
H57B H 0.526439 0.244264 0.161430 0.106 Uiso 1 1 calc R U . . .
H57C H 0.649523 0.260900 0.189294 0.106 Uiso 1 1 calc R U . . .
C58 C 0.6812(7) 0.36391(13) -0.2468(4) 0.0274(18) Uani 1 1 d . . . . .
C59 C 0.7563(7) 0.38607(13) -0.2350(4) 0.0286(18) Uani 1 1 d . . . . .
C60 C 0.8586(7) 0.39244(15) -0.2728(4) 0.038(2) Uani 1 1 d . . . . .
H60 H 0.884290 0.382990 -0.311722 0.046 Uiso 1 1 calc R U . . .
C61 C 0.9119(7) 0.41425(14) -0.2432(4) 0.035(2) Uani 1 1 d . . . . .
H61 H 0.981518 0.423197 -0.257268 0.042 Uiso 1 1 calc R U . . .
C62 C 0.8418(7) 0.42140(14) -0.1853(4) 0.0314(19) Uani 1 1 d . . . . .
C63 C 0.8722(7) 0.44229(14) -0.1381(4) 0.035(2) Uani 1 1 d . . . . .
C64 C 0.8066(7) 0.44945(14) -0.0824(4) 0.035(2) Uani 1 1 d . . . . .
C65 C 0.8396(8) 0.47068(15) -0.0334(4) 0.045(2) Uani 1 1 d . . . . .
H65 H 0.908607 0.482151 -0.033410 0.054 Uiso 1 1 calc R U . . .
C66 C 0.7533(8) 0.47120(16) 0.0126(4) 0.044(2) Uani 1 1 d . . . . .
H66 H 0.751205 0.483082 0.051262 0.052 Uiso 1 1 calc R U . . .
C67 C 0.6658(7) 0.45059(14) -0.0074(4) 0.035(2) Uani 1 1 d . . . . .
C68 C 0.5604(7) 0.44491(14) 0.0262(4) 0.0318(19) Uani 1 1 d . . . . .
C69 C 0.4738(7) 0.42508(14) 0.0062(4) 0.033(2) Uani 1 1 d . . . . .
C70 C 0.3659(7) 0.41930(15) 0.0402(4) 0.036(2) Uani 1 1 d . . . . .
H70 H 0.340993 0.428479 0.079894 0.043 Uiso 1 1 calc R U . . .
C71 C 0.3064(7) 0.39907(15) 0.0074(4) 0.036(2) Uani 1 1 d . . . . .
H71 H 0.232371 0.391079 0.019092 0.043 Uiso 1 1 calc R U . . .
C72 C 0.3772(7) 0.39158(14) -0.0499(4) 0.033(2) Uani 1 1 d . . . . .
C73 C 0.3490(7) 0.37037(14) -0.0957(4) 0.034(2) Uani 1 1 d . . . . .
C74 C 0.4219(7) 0.36170(14) -0.1473(4) 0.0293(19) Uani 1 1 d . . . . .
C75 C 0.3949(7) 0.33941(14) -0.1940(4) 0.034(2) Uani 1 1 d . . . . .
H75 H 0.322923 0.328580 -0.197314 0.041 Uiso 1 1 calc R U . . .
C76 C 0.4916(7) 0.33702(13) -0.2318(4) 0.0297(19) Uani 1 1 d . . . . .
H76 H 0.502329 0.323555 -0.265064 0.036 Uiso 1 1 calc R U . . .
C77 C 0.5750(7) 0.35815(13) -0.2134(4) 0.0282(19) Uani 1 1 d . . . . .
C78 C 0.9908(9) 0.45678(16) -0.1452(5) 0.043(2) Uani 1 1 d . . . . .
C79 C 0.9946(11) 0.47449(19) -0.1991(6) 0.075(3) Uani 1 1 d . . . . .
H79 H 0.920714 0.477927 -0.232180 0.090 Uiso 1 1 calc R U . . .
C80 C 1.1063(15) 0.4877(2) -0.2062(7) 0.092(4) Uani 1 1 d . . . . .
H80 H 1.107612 0.500224 -0.243415 0.110 Uiso 1 1 calc R U . . .
C81 C 1.2118(13) 0.4825(2) -0.1596(8) 0.084(4) Uani 1 1 d . . . . .
H81 H 1.288002 0.491169 -0.164619 0.101 Uiso 1 1 calc R U . . .
C82 C 1.2093(10) 0.4651(2) -0.1059(7) 0.082(4) Uani 1 1 d . . . . .
H82 H 1.282997 0.461711 -0.072570 0.098 Uiso 1 1 calc R U . . .
C83 C 1.0998(9) 0.45217(17) -0.0999(6) 0.057(3) Uani 1 1 d . . . . .
H83 H 1.099976 0.439578 -0.062809 0.069 Uiso 1 1 calc R U . . .
C84 C 0.2270(7) 0.35640(14) -0.0904(4) 0.032(2) Uani 1 1 d . . . . .
C85 C 0.1122(7) 0.36897(16) -0.1081(4) 0.042(2) Uani 1 1 d . . . . .
H85 H 0.109795 0.386197 -0.126200 0.051 Uiso 1 1 calc R U . . .
C86 C 0.0010(8) 0.35638(18) -0.0995(4) 0.047(2) Uani 1 1 d . . . . .
H86 H -0.076485 0.365359 -0.110627 0.056 Uiso 1 1 calc R U . . .
C87 C 0.0008(8) 0.33141(16) -0.0753(4) 0.041(2) Uani 1 1 d . . . . .
H87 H -0.075808 0.322866 -0.070764 0.049 Uiso 1 1 calc R U . . .
C88 C 0.1156(8) 0.31872(16) -0.0575(4) 0.044(2) Uani 1 1 d . . . . .
H88 H 0.117839 0.301402 -0.040191 0.053 Uiso 1 1 calc R U . . .
C89 C 0.2256(8) 0.33129(15) -0.0651(5) 0.044(2) Uani 1 1 d . . . . .
H89 H 0.303069 0.322411 -0.052563 0.053 Uiso 1 1 calc R U . . .
C90 C 0.5374(7) 0.46094(14) 0.0895(4) 0.036(2) Uani 1 1 d D . . . .
C91 C 0.5870(11) 0.45458(16) 0.1581(5) 0.067(3) Uani 1 1 d D . . . .
H91 H 0.643696 0.440409 0.165626 0.081 Uiso 1 1 calc R U . . .
C92 C 0.5581(13) 0.4679(2) 0.2175(5) 0.089(4) Uani 1 1 d D . . . .
H92 H 0.592291 0.462594 0.265011 0.107 Uiso 1 1 calc R U . . .
C93 C 0.4806(10) 0.4886(2) 0.2075(6) 0.070(3) Uani 1 1 d D . . . .
H93 H 0.459788 0.497897 0.248061 0.084 Uiso 1 1 calc R U . . .
C94 C 0.4330(10) 0.4961(2) 0.1399(6) 0.087(4) Uani 1 1 d D . . . .
H94 H 0.380836 0.511025 0.132303 0.105 Uiso 1 1 calc R U . . .
C95 C 0.4612(10) 0.48194(19) 0.0822(5) 0.077(3) Uani 1 1 d D . . . .
H95 H 0.425364 0.487100 0.034821 0.092 Uiso 1 1 calc R U . . .
C96 C 0.7203(7) 0.34296(14) -0.2954(4) 0.031(2) Uani 1 1 d . . . . .
C97 C 0.7860(7) 0.32226(14) -0.2623(4) 0.034(2) Uani 1 1 d . . . . .
H97 H 0.808700 0.322260 -0.211235 0.041 Uiso 1 1 calc R U . . .
C98 C 0.8198(7) 0.30134(14) -0.3023(5) 0.036(2) Uani 1 1 d . . . . .
H98 H 0.863926 0.287059 -0.278690 0.043 Uiso 1 1 calc R U . . .
C99 C 0.7892(7) 0.30155(15) -0.3754(4) 0.036(2) Uani 1 1 d . . . . .
H99 H 0.810172 0.287072 -0.402691 0.043 Uiso 1 1 calc R U . . .
C100 C 0.7276(7) 0.32257(14) -0.4111(4) 0.037(2) Uani 1 1 d . . . . .
H100 H 0.708058 0.322551 -0.462412 0.045 Uiso 1 1 calc R U . . .
C101 C 0.6944(7) 0.34380(15) -0.3710(4) 0.033(2) Uani 1 1 d . . . . .
C102 C 0.6549(8) 0.37480(15) -0.4712(5) 0.041(2) Uani 1 1 d . . . . .
C103 C 0.5735(8) 0.39777(14) -0.5005(5) 0.047(2) Uani 1 1 d . . . . .
H10A H 0.534294 0.394074 -0.550816 0.056 Uiso 1 1 calc R U . . .
H10B H 0.505453 0.400296 -0.470799 0.056 Uiso 1 1 calc R U . . .
C104 C 0.6513(8) 0.42229(17) -0.4993(5) 0.0531(18) Uani 1 1 d . . . . .
C105 C 0.6535(10) 0.43966(19) -0.4423(6) 0.076(2) Uani 1 1 d . . . . .
H105 H 0.607013 0.435893 -0.404023 0.091 Uiso 1 1 calc R U . . .
C106 C 0.7226(12) 0.4625(2) -0.4404(7) 0.092(3) Uani 1 1 d . . . . .
C107 C 0.7872(12) 0.4689(2) -0.4974(7) 0.095(3) Uani 1 1 d . . . . .
H107 H 0.832075 0.484745 -0.497436 0.114 Uiso 1 1 calc R U . . .
C108 C 0.7838(10) 0.4511(2) -0.5552(7) 0.085(3) Uani 1 1 d . . . . .
C109 C 0.7155(9) 0.42850(19) -0.5572(6) 0.065(2) Uani 1 1 d . . . . .
H109 H 0.711916 0.417168 -0.597528 0.078 Uiso 1 1 calc R U . . .
C110 C 0.7133(19) 0.4824(3) -0.3817(9) 0.125(4) Uani 1 1 d . . . . .
C111 C 0.8480(14) 0.4590(3) -0.6165(9) 0.121(4) Uani 1 1 d . . . . .
C115 C 0.4021(11) 0.4021(2) 0.6879(6) 0.073(3) Uani 1 1 d . . . . .
H115 H 0.347366 0.387540 0.681399 0.087 Uiso 1 1 calc R U . . .
C116 C 0.4550(9) 0.44208(19) 0.7534(6) 0.073(3) Uani 1 1 d . . . . .
H11D H 0.418366 0.452835 0.788208 0.110 Uiso 1 1 calc R U . . .
H11E H 0.538589 0.436194 0.775261 0.110 Uiso 1 1 calc R U . . .
H11F H 0.462133 0.452268 0.709920 0.110 Uiso 1 1 calc R U . . .
C117 C 0.2638(10) 0.41758(19) 0.7680(6) 0.076(3) Uani 1 1 d . . . . .
H11A H 0.256967 0.432209 0.800639 0.115 Uiso 1 1 calc R U . . .
H11B H 0.190159 0.417282 0.730280 0.115 Uiso 1 1 calc R U . . .
H11C H 0.267939 0.401366 0.795497 0.115 Uiso 1 1 calc R U . . .
N1 N 0.5037(5) 0.30888(11) 0.4402(3) 0.0275(15) Uani 1 1 d . . . . .
N2 N 0.5128(5) 0.26996(11) 0.5528(3) 0.0276(15) Uani 1 1 d . . . . .
N3 N 0.7436(5) 0.25019(11) 0.5120(3) 0.0283(15) Uani 1 1 d . . . . .
N4 N 0.7378(5) 0.28968(11) 0.4027(3) 0.0269(15) Uani 1 1 d . . . . .
N5 N 0.7790(7) 0.36961(12) 0.3405(4) 0.0442(19) Uani 1 1 d . . . . .
H5 H 0.757077 0.368522 0.383975 0.053 Uiso 1 1 calc R U . . .
N6 N 0.5711(6) 0.24484(13) 0.2686(4) 0.0449(18) Uani 1 1 d . . . . .
N7 N 0.7460(5) 0.40433(11) -0.1833(3) 0.0303(15) Uani 1 1 d . . . . .
N8 N 0.6995(6) 0.43743(11) -0.0656(3) 0.0330(16) Uani 1 1 d . . . . .
N9 N 0.4787(6) 0.40763(11) -0.0491(3) 0.0304(15) Uani 1 1 d . . . . .
N10 N 0.5314(5) 0.37312(11) -0.1610(3) 0.0272(15) Uani 1 1 d . . . . .
N11 N 0.6333(6) 0.36543(12) -0.4071(4) 0.0388(17) Uani 1 1 d . . . . .
H11 H 0.576397 0.373396 -0.385710 0.047 Uiso 1 1 calc R U . . .
N13 N 0.3772(8) 0.42041(13) 0.7345(4) 0.056(2) Uani 1 1 d . . . . .
O1 O 0.9398(6) 0.37859(12) 0.2780(3) 0.0657(19) Uani 1 1 d . . . . .
O2 O 0.5323(5) 0.24922(10) 0.3849(3) 0.0347(13) Uani 1 1 d . . . . .
O3 O 0.7348(6) 0.36560(11) -0.5065(3) 0.0514(16) Uani 1 1 d . . . . .
O4 O 0.7433(5) 0.37992(11) -0.0268(3) 0.0534(16) Uani 1 1 d D . . . .
O5 O 0.4863(7) 0.40257(13) 0.6544(4) 0.077(2) Uani 1 1 d . . . . .
F1 F 1.2920(13) 0.4536(2) 0.5895(7) 0.245(7) Uani 1 1 d D . . . .
F2 F 1.1103(12) 0.4693(2) 0.5471(5) 0.196(5) Uani 1 1 d . . . . .
F3 F 1.1181(16) 0.4356(2) 0.6131(5) 0.247(8) Uani 1 1 d . . . . .
F4C F 1.3353(19) 0.4095(3) 0.2785(9) 0.155(4) Uani 0.514(8) 1 d D . P A 1
F5C F 1.4543(12) 0.4334(4) 0.3537(10) 0.172(4) Uani 0.514(8) 1 d D . P A 1
F6C F 1.2807(14) 0.4488(3) 0.2962(8) 0.119(2) Uani 0.514(8) 1 d D . P A 1
F4B F 1.4140(18) 0.4101(3) 0.3213(10) 0.155(4) Uani 0.486(8) 1 d D . P A 2
F5B F 1.4118(15) 0.4471(3) 0.3714(9) 0.172(4) Uani 0.486(8) 1 d D . P A 2
F6B F 1.2955(16) 0.4403(3) 0.2693(7) 0.119(2) Uani 0.486(8) 1 d D . P A 2
F7 F 0.7105(8) 0.47020(13) -0.3184(4) 0.117(3) Uani 1 1 d . . . . .
F8 F 0.6067(12) 0.49692(19) -0.3967(6) 0.188(5) Uani 1 1 d . . . . .
F9 F 0.8124(10) 0.49730(16) -0.3730(4) 0.158(4) Uani 1 1 d . . . . .
F10 F 0.7954(7) 0.47890(15) -0.6532(4) 0.119(2) Uani 1 1 d . . . . .
F11 F 0.8507(10) 0.43935(16) -0.6639(5) 0.155(4) Uani 1 1 d . . . . .
F12 F 0.9652(8) 0.4661(2) -0.5969(6) 0.172(4) Uani 1 1 d . . . . .
Zn01 Zn 0.60999(8) 0.27617(2) 0.46709(4) 0.0260(2) Uani 1 1 d . . . . .
Zn02 Zn 0.62973(8) 0.40254(2) -0.10448(5) 0.0305(3) Uani 1 1 d . . . . .
N12 N 0.7464(10) 0.34459(19) 0.0437(5) 0.097(4) Uani 1 1 d D . . . .
C22C C 0.756(2) 0.3291(5) 0.1050(13) 0.087(3) Uani 0.514(8) 1 d . . P A 1
H22A H 0.718983 0.312042 0.091890 0.130 Uiso 0.514(8) 1 calc R U P A 1
H22B H 0.844103 0.327044 0.125597 0.130 Uiso 0.514(8) 1 calc R U P A 1
H22C H 0.709950 0.337231 0.140826 0.130 Uiso 0.514(8) 1 calc R U P A 1
C21C C 0.642(2) 0.3295(4) -0.0223(12) 0.087(3) Uani 0.514(8) 1 d . . P A 1
H21A H 0.623550 0.312114 -0.005971 0.130 Uiso 0.514(8) 1 calc R U P A 1
H21B H 0.564576 0.339647 -0.031462 0.130 Uiso 0.514(8) 1 calc R U P A 1
H21C H 0.679786 0.328276 -0.066969 0.130 Uiso 0.514(8) 1 calc R U P A 1
C20C C 0.775(2) 0.3673(4) 0.0257(12) 0.087(3) Uani 0.514(8) 1 d D . P A 1
H20C H 0.832046 0.375917 0.061404 0.104 Uiso 0.514(8) 1 calc R U P A 1
C22B C 0.874(2) 0.3599(4) 0.0951(13) 0.087(3) Uani 0.486(8) 1 d . . P A 2
H22D H 0.905008 0.349158 0.137181 0.130 Uiso 0.486(8) 1 calc R U P A 2
H22E H 0.940998 0.362414 0.065507 0.130 Uiso 0.486(8) 1 calc R U P A 2
H22F H 0.847314 0.376788 0.111601 0.130 Uiso 0.486(8) 1 calc R U P A 2
C21B C 0.728(2) 0.3190(5) 0.0645(15) 0.087(3) Uani 0.486(8) 1 d . . P A 2
H21D H 0.776738 0.315757 0.112137 0.130 Uiso 0.486(8) 1 calc R U P A 2
H21E H 0.638504 0.316155 0.066843 0.130 Uiso 0.486(8) 1 calc R U P A 2
H21F H 0.755411 0.307111 0.028950 0.130 Uiso 0.486(8) 1 calc R U P A 2
C20B C 0.709(2) 0.3592(4) -0.0100(12) 0.087(3) Uani 0.486(8) 1 d D . P A 2
H20B H 0.641999 0.352202 -0.042803 0.104 Uiso 0.486(8) 1 calc R U P A 2
C54 C 1.3301(10) 0.4275(2) 0.3348(7) 0.121(4) Uani 1 1 d D . . . .

loop_
_atom_site_aniso_label
_atom_site_aniso_U_11
_atom_site_aniso_U_22
_atom_site_aniso_U_33
_atom_site_aniso_U_23
_atom_site_aniso_U_13
_atom_site_aniso_U_12
C1 0.028(5) 0.036(5) 0.028(5) 0.001(4) 0.006(4) -0.006(4)
C2 0.030(5) 0.028(4) 0.030(5) -0.003(4) -0.001(4) -0.001(4)
C3 0.032(5) 0.026(4) 0.046(5) -0.001(4) 0.005(4) 0.001(4)
C4 0.030(5) 0.039(5) 0.042(5) -0.009(4) 0.008(4) 0.010(4)
C5 0.021(5) 0.033(5) 0.026(5) -0.005(4) 0.004(4) 0.001(4)
C6 0.015(4) 0.041(5) 0.034(5) -0.006(4) 0.006(4) 0.007(4)
C7 0.024(5) 0.037(5) 0.027(5) -0.001(4) 0.009(4) -0.001(4)
C8 0.031(5) 0.056(6) 0.034(5) 0.002(4) 0.021(4) 0.003(4)
C9 0.042(6) 0.056(6) 0.034(5) 0.012(4) 0.021(4) 0.007(5)
C10 0.027(5) 0.035(5) 0.033(5) 0.008(4) 0.011(4) 0.005(4)
C11 0.036(5) 0.031(5) 0.028(5) 0.008(4) 0.007(4) -0.002(4)
C12 0.024(5) 0.033(5) 0.033(5) 0.010(4) 0.002(4) 0.001(4)
C13 0.025(5) 0.037(5) 0.038(5) 0.014(4) 0.003(4) 0.006(4)
C14 0.028(5) 0.026(4) 0.054(5) -0.002(4) 0.011(4) 0.007(4)
C15 0.023(5) 0.026(4) 0.031(5) -0.006(4) 0.004(4) -0.004(3)
C16 0.016(4) 0.022(4) 0.034(5) -0.008(4) 0.006(4) -0.002(3)
C17 0.022(5) 0.027(4) 0.028(4) -0.006(4) 0.005(4) -0.008(4)
C18 0.018(4) 0.037(5) 0.038(5) -0.003(4) 0.010(4) -0.003(4)
C19 0.037(5) 0.036(5) 0.034(5) 0.005(4) 0.018(4) -0.006(4)
C20 0.021(5) 0.034(5) 0.033(5) 0.001(4) 0.012(4) -0.005(4)
C21 0.026(5) 0.037(5) 0.043(5) -0.001(4) 0.012(4) 0.001(4)
C22 0.030(5) 0.069(6) 0.058(6) -0.029(5) 0.008(5) -0.001(5)
C23 0.040(7) 0.063(6) 0.071(7) -0.031(5) 0.021(6) 0.001(5)
C24 0.034(6) 0.039(5) 0.068(7) -0.010(5) 0.024(5) 0.005(4)
C25 0.038(6) 0.045(5) 0.047(6) -0.006(4) 0.011(4) 0.004(4)
C26 0.032(6) 0.039(5) 0.043(5) 0.000(4) 0.015(5) 0.001(4)
C27 0.022(5) 0.064(6) 0.040(6) 0.025(5) 0.012(4) 0.009(4)
C28 0.039(6) 0.080(7) 0.045(6) 0.017(5) 0.020(5) 0.030(5)
C29 0.040(6) 0.118(10) 0.053(7) 0.036(7) 0.025(5) 0.045(7)
C30 0.055(8) 0.089(10) 0.096(10) 0.056(8) 0.035(7) 0.018(7)
C31 0.099(10) 0.074(8) 0.103(11) 0.047(8) 0.014(9) -0.014(7)
C32 0.081(8) 0.068(7) 0.065(7) 0.029(6) -0.004(6) -0.022(6)
C33 0.023(5) 0.023(4) 0.040(5) -0.001(4) 0.010(4) -0.001(3)
C34 0.033(6) 0.027(4) 0.049(6) -0.010(4) 0.008(5) -0.007(4)
C35 0.018(5) 0.047(5) 0.056(6) -0.014(5) 0.005(4) 0.000(4)
C36 0.023(5) 0.031(5) 0.079(7) -0.013(5) 0.017(5) 0.001(4)
C37 0.034(6) 0.044(5) 0.063(6) -0.020(5) 0.021(5) -0.008(4)
C38 0.027(5) 0.045(5) 0.059(6) -0.015(5) 0.018(4) -0.006(4)
C39 0.029(5) 0.043(5) 0.033(5) 0.008(4) 0.008(4) 0.002(4)
C40 0.054(7) 0.049(6) 0.049(6) 0.019(5) 0.003(6) -0.001(5)
C41 0.059(7) 0.072(7) 0.064(7) 0.023(6) -0.014(6) -0.005(6)
C42 0.090(9) 0.065(7) 0.071(8) 0.035(6) 0.000(7) -0.003(7)
C43 0.071(8) 0.049(6) 0.071(8) 0.028(6) 0.007(6) -0.010(5)
C44 0.044(6) 0.050(6) 0.036(6) 0.016(4) 0.005(5) -0.001(5)
C45 0.054(7) 0.040(5) 0.060(7) 0.000(5) 0.023(6) -0.002(5)
C46 0.043(6) 0.052(6) 0.061(7) 0.004(5) 0.014(5) 0.001(5)
C47 0.049(4) 0.047(4) 0.062(5) 0.020(4) 0.003(4) 0.005(3)
C48 0.083(6) 0.057(5) 0.087(6) 0.008(4) 0.010(5) -0.016(4)
C49 0.115(8) 0.070(6) 0.085(7) 0.021(5) -0.004(6) -0.034(5)
C50 0.102(8) 0.062(6) 0.116(8) 0.023(6) -0.004(6) -0.020(5)
C51 0.062(6) 0.069(6) 0.125(8) 0.052(6) 0.018(5) 0.000(5)
C52 0.057(5) 0.057(5) 0.083(5) 0.030(4) 0.017(4) 0.008(4)
C53 0.170(12) 0.092(8) 0.106(9) -0.007(7) -0.002(9) -0.069(9)
C55 0.025(5) 0.033(5) 0.065(7) -0.003(5) -0.005(5) -0.004(4)
C56 0.062(7) 0.084(8) 0.030(5) 0.012(5) 0.002(5) 0.012(6)
C57 0.090(9) 0.062(7) 0.064(7) 0.006(6) 0.027(6) -0.001(6)
C58 0.030(5) 0.022(4) 0.030(5) -0.006(3) 0.004(4) 0.002(4)
C59 0.027(5) 0.028(4) 0.031(5) -0.008(4) 0.003(4) -0.006(4)
C60 0.036(5) 0.034(5) 0.048(5) -0.005(4) 0.018(4) 0.006(4)
C61 0.035(5) 0.029(5) 0.044(5) -0.008(4) 0.013(4) -0.013(4)
C62 0.028(5) 0.027(4) 0.041(5) -0.003(4) 0.009(4) -0.002(4)
C63 0.032(5) 0.033(5) 0.044(5) -0.004(4) 0.016(4) -0.007(4)
C64 0.035(5) 0.031(5) 0.041(5) -0.013(4) 0.008(4) -0.006(4)
C65 0.038(5) 0.041(5) 0.059(6) -0.017(4) 0.020(5) -0.023(4)
C66 0.039(5) 0.050(5) 0.046(6) -0.021(4) 0.017(5) -0.012(4)
C67 0.040(5) 0.036(5) 0.028(5) -0.007(4) 0.007(4) -0.009(4)
C68 0.029(5) 0.037(5) 0.030(5) 0.001(4) 0.008(4) -0.001(4)
C69 0.030(5) 0.032(5) 0.037(5) -0.005(4) 0.006(4) -0.003(4)
C70 0.031(5) 0.040(5) 0.039(5) 0.000(4) 0.016(4) 0.000(4)
C71 0.020(5) 0.041(5) 0.048(5) -0.004(4) 0.009(4) -0.003(4)
C72 0.027(5) 0.029(5) 0.046(5) -0.003(4) 0.015(4) -0.002(4)
C73 0.026(5) 0.024(4) 0.054(6) -0.002(4) 0.009(4) 0.001(4)
C74 0.022(5) 0.029(4) 0.037(5) -0.002(4) 0.002(4) 0.007(4)
C75 0.032(5) 0.027(4) 0.044(5) -0.007(4) 0.010(4) -0.009(4)
C76 0.030(5) 0.025(4) 0.035(5) -0.007(3) 0.009(4) 0.005(4)
C77 0.023(5) 0.029(4) 0.034(5) -0.007(4) 0.006(4) -0.002(4)
C78 0.046(7) 0.041(5) 0.048(6) -0.022(4) 0.024(5) -0.021(5)
C79 0.080(8) 0.067(7) 0.079(8) 0.013(6) 0.018(6) -0.030(6)
C80 0.115(12) 0.091(9) 0.074(9) 0.003(7) 0.032(9) -0.047(9)
C81 0.081(10) 0.069(8) 0.120(12) -0.058(8) 0.072(9) -0.048(7)
C82 0.051(8) 0.070(8) 0.134(11) -0.037(8) 0.044(7) -0.017(6)
C83 0.030(6) 0.048(6) 0.097(8) -0.017(5) 0.021(6) -0.026(5)
C84 0.023(5) 0.034(5) 0.042(5) -0.013(4) 0.011(4) -0.002(4)
C85 0.031(6) 0.052(5) 0.046(6) 0.000(4) 0.015(4) 0.010(5)
C86 0.027(5) 0.064(7) 0.050(6) 0.006(5) 0.011(4) -0.001(5)
C87 0.034(6) 0.050(6) 0.041(5) -0.010(4) 0.012(4) -0.015(5)
C88 0.048(6) 0.036(5) 0.051(6) 0.002(4) 0.012(5) -0.012(5)
C89 0.031(5) 0.036(5) 0.069(6) 0.013(4) 0.017(5) -0.003(4)
C90 0.031(5) 0.040(5) 0.037(6) -0.014(4) 0.010(4) -0.013(4)
C91 0.127(10) 0.032(5) 0.039(7) -0.007(5) 0.003(6) -0.004(6)
C92 0.161(13) 0.064(8) 0.044(7) 0.002(6) 0.020(8) -0.039(8)
C93 0.071(8) 0.075(8) 0.074(9) -0.038(7) 0.048(7) -0.035(6)
C94 0.054(7) 0.129(10) 0.075(9) -0.056(8) -0.003(6) 0.039(7)
C95 0.078(8) 0.086(8) 0.062(7) -0.037(6) -0.003(6) 0.032(7)
C96 0.020(5) 0.029(5) 0.047(6) -0.005(4) 0.010(4) -0.007(4)
C97 0.032(5) 0.033(5) 0.039(5) 0.002(4) 0.011(4) -0.005(4)
C98 0.039(5) 0.025(4) 0.049(6) -0.006(4) 0.022(4) 0.001(4)
C99 0.038(5) 0.033(5) 0.040(6) -0.013(4) 0.017(4) 0.001(4)
C100 0.041(5) 0.031(5) 0.039(5) -0.008(4) 0.006(4) 0.001(4)
C101 0.030(5) 0.039(5) 0.031(5) -0.003(4) 0.010(4) 0.001(4)
C102 0.041(6) 0.040(5) 0.042(6) -0.003(4) 0.007(5) -0.002(4)
C103 0.052(6) 0.034(5) 0.055(6) 0.004(4) 0.009(5) 0.001(4)
C104 0.049(4) 0.047(4) 0.062(5) 0.020(4) 0.003(4) 0.005(3)
C105 0.083(6) 0.057(5) 0.087(6) 0.008(4) 0.010(5) -0.016(4)
C106 0.115(8) 0.070(6) 0.085(7) 0.021(5) -0.004(6) -0.034(5)
C107 0.102(8) 0.062(6) 0.116(8) 0.023(6) -0.004(6) -0.020(5)
C108 0.062(6) 0.069(6) 0.125(8) 0.052(6) 0.018(5) 0.000(5)
C109 0.057(5) 0.057(5) 0.083(5) 0.030(4) 0.017(4) 0.008(4)
C110 0.170(12) 0.092(8) 0.106(9) -0.007(7) -0.002(9) -0.069(9)
C111 0.077(7) 0.123(9) 0.167(11) 0.054(9) 0.034(7) -0.041(7)
C115 0.081(9) 0.060(7) 0.085(8) 0.031(6) 0.037(7) 0.027(6)
C116 0.052(7) 0.066(7) 0.104(9) 0.008(6) 0.016(6) 0.009(6)
C117 0.072(8) 0.059(7) 0.107(9) 0.016(6) 0.042(7) 0.021(6)
N1 0.018(4) 0.037(4) 0.028(4) 0.000(3) 0.005(3) 0.001(3)
N2 0.021(4) 0.037(4) 0.027(4) -0.002(3) 0.008(3) 0.003(3)
N3 0.020(4) 0.034(4) 0.033(4) -0.007(3) 0.011(3) -0.004(3)
N4 0.018(4) 0.027(3) 0.038(4) 0.001(3) 0.010(3) -0.002(3)
N5 0.050(5) 0.036(4) 0.051(5) 0.003(3) 0.023(4) 0.002(4)
N6 0.047(5) 0.045(4) 0.047(5) -0.009(4) 0.022(4) 0.004(4)
N7 0.027(4) 0.027(4) 0.039(4) -0.006(3) 0.012(3) -0.007(3)
N8 0.029(4) 0.037(4) 0.036(4) -0.003(3) 0.012(3) -0.007(3)
N9 0.029(4) 0.029(4) 0.035(4) -0.007(3) 0.009(3) -0.003(3)
N10 0.019(4) 0.025(3) 0.040(4) -0.005(3) 0.011(3) 0.002(3)
N11 0.040(4) 0.034(4) 0.046(5) -0.004(3) 0.020(4) 0.001(3)
N13 0.072(6) 0.028(4) 0.074(6) -0.001(4) 0.034(5) 0.018(4)
O1 0.065(5) 0.078(5) 0.062(5) 0.004(4) 0.035(4) -0.006(4)
O2 0.029(3) 0.043(3) 0.031(3) 0.000(3) 0.003(3) -0.015(3)
O3 0.057(4) 0.053(4) 0.050(4) 0.006(3) 0.025(3) 0.004(3)
O4 0.048(4) 0.052(4) 0.063(4) 0.012(3) 0.015(3) 0.006(3)
O5 0.075(5) 0.071(5) 0.094(6) 0.014(4) 0.042(5) 0.026(4)
F1 0.292(15) 0.158(9) 0.232(12) 0.035(8) -0.141(11) -0.111(10)
F2 0.294(14) 0.118(8) 0.152(9) -0.020(7) -0.051(9) -0.036(8)
F3 0.46(2) 0.177(10) 0.098(7) -0.011(7) 0.026(10) -0.157(13)
F4C 0.214(9) 0.097(5) 0.188(8) 0.023(5) 0.141(7) -0.006(5)
F5C 0.079(5) 0.206(9) 0.239(9) 0.114(7) 0.057(5) 0.007(5)
F6C 0.128(5) 0.122(5) 0.118(5) 0.072(4) 0.054(4) 0.028(4)
F4B 0.214(9) 0.097(5) 0.188(8) 0.023(5) 0.141(7) -0.006(5)
F5B 0.079(5) 0.206(9) 0.239(9) 0.114(7) 0.057(5) 0.007(5)
F6B 0.128(5) 0.122(5) 0.118(5) 0.072(4) 0.054(4) 0.028(4)
F7 0.164(7) 0.089(5) 0.104(6) -0.030(4) 0.035(5) -0.042(5)
F8 0.251(13) 0.136(8) 0.170(9) -0.063(7) 0.008(9) 0.072(9)
F9 0.231(11) 0.118(6) 0.131(7) -0.040(5) 0.049(7) -0.109(7)
F10 0.128(5) 0.122(5) 0.118(5) 0.072(4) 0.054(4) 0.028(4)
F11 0.214(9) 0.097(5) 0.188(8) 0.023(5) 0.141(7) -0.006(5)
F12 0.079(5) 0.206(9) 0.239(9) 0.114(7) 0.057(5) 0.007(5)
Zn01 0.0214(5) 0.0281(5) 0.0304(5) 0.0018(4) 0.0103(4) 0.0015(4)
Zn02 0.0252(5) 0.0295(5) 0.0384(6) -0.0056(4) 0.0099(4) -0.0025(4)
N12 0.140(10) 0.090(7) 0.074(7) 0.036(6) 0.060(7) 0.042(7)
C22C 0.078(8) 0.085(8) 0.095(9) 0.002(7) 0.003(6) -0.011(6)
C21C 0.078(8) 0.085(8) 0.095(9) 0.002(7) 0.003(6) -0.011(6)
C20C 0.078(8) 0.085(8) 0.095(9) 0.002(7) 0.003(6) -0.011(6)
C22B 0.078(8) 0.085(8) 0.095(9) 0.002(7) 0.003(6) -0.011(6)
C21B 0.078(8) 0.085(8) 0.095(9) 0.002(7) 0.003(6) -0.011(6)
C20B 0.078(8) 0.085(8) 0.095(9) 0.002(7) 0.003(6) -0.011(6)
C54 0.077(7) 0.123(9) 0.167(11) 0.054(9) 0.034(7) -0.041(7)

loop_
_atom_type_symbol
_atom_type_description
_atom_type_scat_dispersion_real
_atom_type_scat_dispersion_imag
_atom_type_scat_source
C C 0.0033 0.0016 'International Tables Vol C Tables 4.2.6.8 and 6.1.1.4'
H H 0.0000 0.0000 'International Tables Vol C Tables 4.2.6.8 and 6.1.1.4'
N N 0.0061 0.0033 'International Tables Vol C Tables 4.2.6.8 and 6.1.1.4'
O O 0.0106 0.0060 'International Tables Vol C Tables 4.2.6.8 and 6.1.1.4'
F F 0.0171 0.0103 'International Tables Vol C Tables 4.2.6.8 and 6.1.1.4'
Zn Zn 0.2839 1.4301 'International Tables Vol C Tables 4.2.6.8 and 6.1.1.4'

loop_
_geom_angle_atom_site_label_1
_geom_angle_atom_site_label_2
_geom_angle_atom_site_label_3
_geom_angle
C20 C1 C2 125.5(7)
C20 C1 C39 118.8(6)
C2 C1 C39 115.7(7)
N1 C2 C1 125.4(7)
N1 C2 C3 109.7(6)
C1 C2 C3 124.8(7)
C4 C3 C2 107.3(7)
C4 C3 H3 126.4
C2 C3 H3 126.4
C3 C4 C5 106.9(7)
C3 C4 H4 126.6
C5 C4 H4 126.6
N1 C5 C6 125.2(6)
N1 C5 C4 110.2(6)
C6 C5 C4 124.6(7)
C7 C6 C5 125.6(6)
C7 C6 C21 117.9(6)
C5 C6 C21 116.4(6)
N2 C7 C6 126.2(6)
N2 C7 C8 108.7(6)
C6 C7 C8 125.2(7)
C9 C8 C7 107.3(7)
C9 C8 H8 126.3
C7 C8 H8 126.3
C8 C9 C10 107.0(7)
C8 C9 H9 126.5
C10 C9 H9 126.5
N2 C10 C11 125.9(6)
N2 C10 C9 109.1(6)
C11 C10 C9 124.8(7)
C10 C11 C12 126.2(7)
C10 C11 C27 118.9(6)
C12 C11 C27 114.8(7)
N3 C12 C11 124.6(7)
N3 C12 C13 109.9(6)
C11 C12 C13 125.5(7)
C14 C13 C12 107.8(7)
C14 C13 H13 126.1
C12 C13 H13 126.1
C13 C14 C15 106.1(6)
C13 C14 H14 127.0
C15 C14 H14 127.0
N3 C15 C16 125.2(6)
N3 C15 C14 110.5(6)
C16 C15 C14 124.4(7)
C17 C16 C15 125.4(6)
C17 C16 C33 117.5(6)
C15 C16 C33 117.1(6)
N4 C17 C16 124.9(6)
N4 C17 C18 110.7(6)
C16 C17 C18 124.4(6)
C19 C18 C17 106.2(6)
C19 C18 H18 126.9
C17 C18 H18 126.9
C18 C19 C20 107.9(7)
C18 C19 H19 126.1
C20 C19 H19 126.1
N4 C20 C1 125.1(6)
N4 C20 C19 109.5(6)
C1 C20 C19 125.4(7)
C26 C21 C22 118.1(7)
C26 C21 C6 120.0(7)
C22 C21 C6 121.9(7)
C21 C22 C23 121.5(8)
C21 C22 H22 119.3
C23 C22 H22 119.3
C24 C23 C22 120.5(8)
C24 C23 H23 119.7
C22 C23 H23 119.7
C23 C24 C25 119.5(8)
C23 C24 H24 120.2
C25 C24 H24 120.2
C24 C25 C26 119.3(8)
C24 C25 H25 120.3
C26 C25 H25 120.3
C21 C26 C25 121.0(8)
C21 C26 H26 119.5
C25 C26 H26 119.5
C28 C27 C32 118.6(8)
C28 C27 C11 120.3(8)
C32 C27 C11 121.1(8)
C27 C28 C29 120.3(10)
C27 C28 H28 119.8
C29 C28 H28 119.8
C30 C29 C28 119.3(11)
C30 C29 H29 120.3
C28 C29 H29 120.3
C31 C30 C29 121.2(11)
C31 C30 H30 119.4
C29 C30 H30 119.4
C30 C31 C32 120.1(12)
C30 C31 H31 120.0
C32 C31 H31 120.0
C27 C32 C31 120.5(11)
C27 C32 H32 119.8
C31 C32 H32 119.8
C38 C33 C34 119.5(7)
C38 C33 C16 120.0(7)
C34 C33 C16 120.4(7)
C33 C34 C35 120.1(7)
C33 C34 H34 120.0
C35 C34 H34 120.0
C36 C35 C34 119.9(8)
C36 C35 H35 120.1
C34 C35 H35 120.1
C35 C36 C37 120.4(7)
C35 C36 H36 119.8
C37 C36 H36 119.8
C36 C37 C38 120.1(8)
C36 C37 H37 120.0
C38 C37 H37 120.0
C33 C38 C37 119.9(8)
C33 C38 H38 120.0
C37 C38 H38 120.0
C40 C39 C44 118.6(7)
C40 C39 C1 120.1(7)
C44 C39 C1 121.3(7)
C39 C40 C41 123.0(9)
C39 C40 H40 118.5
C41 C40 H40 118.5
C40 C41 C42 117.4(9)
C40 C41 H41 121.3
C42 C41 H41 121.3
C43 C42 C41 121.1(9)
C43 C42 H42 119.4
C41 C42 H42 119.4
C42 C43 C44 119.6(9)
C42 C43 H43 120.2
C44 C43 H43 120.2
C43 C44 C39 120.2(9)
C43 C44 N5 120.0(8)
C39 C44 N5 119.8(7)
O1 C45 N5 121.2(9)
O1 C45 C46 122.6(9)
N5 C45 C46 116.2(8)
C47 C46 C45 116.1(8)
C47 C46 H46A 108.3
C45 C46 H46A 108.3
C47 C46 H46B 108.3
C45 C46 H46B 108.3
H46A C46 H46B 107.4
C52 C47 C48 120.1(10)
C52 C47 C46 121.9(9)
C48 C47 C46 118.0(9)
C49 C48 C47 121.0(11)
C49 C48 H48 119.5
C47 C48 H48 119.5
C50 C49 C48 118.5(13)
C50 C49 C53 122.9(12)
C48 C49 C53 118.6(12)
C49 C50 C51 123.7(12)
C49 C50 H50 118.1
C51 C50 H50 118.1
C50 C51 C54 123.8(12)
C50 C51 C52 117.6(11)
C54 C51 C52 118.5(13)
C47 C52 C51 119.0(11)
C47 C52 H52 120.5
C51 C52 H52 120.5
F3 C53 F1 114.8(17)
F3 C53 F2 107.3(17)
F1 C53 F2 102.3(12)
F3 C53 C49 116.1(12)
F1 C53 C49 107.6(14)
F2 C53 C49 107.7(13)
O2 C55 N6 124.4(8)
O2 C55 H55 117.8
N6 C55 H55 117.8
N6 C56 H56A 109.5
N6 C56 H56B 109.5
H56A C56 H56B 109.5
N6 C56 H56C 109.5
H56A C56 H56C 109.5
H56B C56 H56C 109.5
N6 C57 H57A 109.5
N6 C57 H57B 109.5
H57A C57 H57B 109.5
N6 C57 H57C 109.5
H57A C57 H57C 109.5
H57B C57 H57C 109.5
C59 C58 C77 126.1(6)
C59 C58 C96 118.4(6)
C77 C58 C96 115.4(6)
N7 C59 C58 124.8(6)
N7 C59 C60 109.8(6)
C58 C59 C60 125.3(7)
C61 C60 C59 107.6(7)
C61 C60 H60 126.2
C59 C60 H60 126.2
C60 C61 C62 106.4(7)
C60 C61 H61 126.8
C62 C61 H61 126.8
N7 C62 C63 126.1(7)
N7 C62 C61 109.5(6)
C63 C62 C61 124.4(7)
C64 C63 C62 125.3(7)
C64 C63 C78 117.7(7)
C62 C63 C78 116.8(6)
N8 C64 C63 125.5(7)
N8 C64 C65 109.5(6)
C63 C64 C65 125.0(7)
C66 C65 C64 106.9(7)
C66 C65 H65 126.6
C64 C65 H65 126.6
C65 C66 C67 107.7(7)
C65 C66 H66 126.1
C67 C66 H66 126.1
N8 C67 C68 125.0(7)
N8 C67 C66 109.5(6)
C68 C67 C66 125.5(7)
C69 C68 C67 125.7(7)
C69 C68 C90 115.9(6)
C67 C68 C90 118.4(7)
N9 C69 C68 125.6(7)
N9 C69 C70 108.5(6)
C68 C69 C70 125.8(7)
C71 C70 C69 109.0(7)
C71 C70 H70 125.5
C69 C70 H70 125.5
C70 C71 C72 106.3(7)
C70 C71 H71 126.9
C72 C71 H71 126.9
N9 C72 C73 125.7(6)
N9 C72 C71 109.4(6)
C73 C72 C71 124.7(7)
C72 C73 C74 125.3(7)
C72 C73 C84 116.5(6)
C74 C73 C84 118.1(7)
N10 C74 C73 124.9(7)
N10 C74 C75 109.3(6)
C73 C74 C75 125.8(7)
C76 C75 C74 106.7(7)
C76 C75 H75 126.7
C74 C75 H75 126.7
C75 C76 C77 108.2(6)
C75 C76 H76 125.9
C77 C76 H76 125.9
N10 C77 C58 125.2(6)
N10 C77 C76 109.4(6)
C58 C77 C76 125.3(6)
C79 C78 C83 117.3(9)
C79 C78 C63 121.1(9)
C83 C78 C63 121.5(8)
C78 C79 C80 120.9(11)
C78 C79 H79 119.5
C80 C79 H79 119.5
C81 C80 C79 119.4(11)
C81 C80 H80 120.3
C79 C80 H80 120.3
C82 C81 C80 120.2(11)
C82 C81 H81 119.9
C80 C81 H81 119.9
C81 C82 C83 119.7(12)
C81 C82 H82 120.2
C83 C82 H82 120.2
C78 C83 C82 122.4(11)
C78 C83 H83 118.8
C82 C83 H83 118.8
C89 C84 C85 117.8(7)
C89 C84 C73 121.5(7)
C85 C84 C73 120.7(7)
C86 C85 C84 120.2(8)
C86 C85 H85 119.9
C84 C85 H85 119.9
C87 C86 C85 121.4(8)
C87 C86 H86 119.3
C85 C86 H86 119.3
C86 C87 C88 118.6(8)
C86 C87 H87 120.7
C88 C87 H87 120.7
C89 C88 C87 120.0(8)
C89 C88 H88 120.0
C87 C88 H88 120.0
C88 C89 C84 122.1(8)
C88 C89 H89 119.0
C84 C89 H89 119.0
C95 C90 C91 116.0(8)
C95 C90 C68 122.1(7)
C91 C90 C68 121.8(7)
C90 C91 C92 122.4(9)
C90 C91 H91 118.8
C92 C91 H91 118.8
C93 C92 C91 119.4(10)
C93 C92 H92 120.3
C91 C92 H92 120.3
C94 C93 C92 119.9(9)
C94 C93 H93 120.0
C92 C93 H93 120.0
C93 C94 C95 119.0(10)
C93 C94 H94 120.5
C95 C94 H94 120.5
C90 C95 C94 123.2(10)
C90 C95 H95 118.4
C94 C95 H95 118.4
C97 C96 C101 119.3(7)
C97 C96 C58 117.2(7)
C101 C96 C58 123.5(7)
C96 C97 C98 121.3(8)
C96 C97 H97 119.3
C98 C97 H97 119.3
C99 C98 C97 119.3(8)
C99 C98 H98 120.3
C97 C98 H98 120.3
C98 C99 C100 121.2(7)
C98 C99 H99 119.4
C100 C99 H99 119.4
C99 C100 C101 119.6(7)
C99 C100 H100 120.2
C101 C100 H100 120.2
C96 C101 C100 119.1(7)
C96 C101 N11 121.0(7)
C100 C101 N11 120.0(7)
O3 C102 N11 123.7(8)
O3 C102 C103 120.5(7)
N11 C102 C103 115.8(7)
C104 C103 C102 110.9(7)
C104 C103 H10A 109.5
C102 C103 H10A 109.5
C104 C103 H10B 109.5
C102 C103 H10B 109.5
H10A C103 H10B 108.1
C105 C104 C109 119.2(9)
C105 C104 C103 119.9(8)
C109 C104 C103 120.8(9)
C104 C105 C106 121.0(11)
C104 C105 H105 119.5
C106 C105 H105 119.5
C105 C106 C107 120.5(12)
C105 C106 C110 120.1(12)
C107 C106 C110 118.9(11)
C106 C107 C108 117.9(11)
C106 C107 H107 121.0
C108 C107 H107 121.0
C109 C108 C107 121.7(11)
C109 C108 C111 121.4(14)
C107 C108 C111 116.7(12)
C108 C109 C104 119.6(11)
C108 C109 H109 120.2
C104 C109 H109 120.2
F9 C110 F7 106.8(13)
F9 C110 F8 110.4(14)
F7 C110 F8 108.2(16)
F9 C110 C106 110.5(15)
F7 C110 C106 109.2(12)
F8 C110 C106 111.5(13)
F12 C111 F10 104.5(11)
F12 C111 F11 106.3(14)
F10 C111 F11 107.1(14)
F12 C111 C108 113.5(14)
F10 C111 C108 113.8(13)
F11 C111 C108 111.0(11)
O5 C115 N13 125.0(11)
O5 C115 H115 117.5
N13 C115 H115 117.5
N13 C116 H11D 109.5
N13 C116 H11E 109.5
H11D C116 H11E 109.5
N13 C116 H11F 109.5
H11D C116 H11F 109.5
H11E C116 H11F 109.5
N13 C117 H11A 109.5
N13 C117 H11B 109.5
H11A C117 H11B 109.5
N13 C117 H11C 109.5
H11A C117 H11C 109.5
H11B C117 H11C 109.5
C5 N1 C2 105.9(6)
C5 N1 Zn01 127.0(5)
C2 N1 Zn01 127.1(5)
C10 N2 C7 107.9(6)
C10 N2 Zn01 125.9(5)
C7 N2 Zn01 126.0(5)
C15 N3 C12 105.8(6)
C15 N3 Zn01 127.4(5)
C12 N3 Zn01 126.1(5)
C17 N4 C20 105.7(5)
C17 N4 Zn01 126.8(5)
C20 N4 Zn01 126.0(5)
C45 N5 C44 126.3(7)
C45 N5 H5 116.9
C44 N5 H5 116.9
C55 N6 C57 120.6(8)
C55 N6 C56 120.2(7)
C57 N6 C56 119.0(7)
C62 N7 C59 106.7(6)
C62 N7 Zn02 126.1(5)
C59 N7 Zn02 126.3(5)
C67 N8 C64 106.3(6)
C67 N8 Zn02 126.2(5)
C64 N8 Zn02 126.1(5)
C72 N9 C69 106.7(6)
C72 N9 Zn02 127.0(5)
C69 N9 Zn02 125.3(5)
C74 N10 C77 106.3(6)
C74 N10 Zn02 127.8(5)
C77 N10 Zn02 125.1(5)
C102 N11 C101 125.4(7)
C102 N11 H11 117.3
C101 N11 H11 117.3
C115 N13 C116 123.7(9)
C115 N13 C117 117.9(9)
C116 N13 C117 118.4(8)
C55 O2 Zn01 114.2(5)
C20C O4 Zn02 160.1(13)
C20B O4 Zn02 120.8(11)
N3 Zn01 N1 164.9(2)
N3 Zn01 N2 89.2(2)
N1 Zn01 N2 89.4(2)
N3 Zn01 N4 88.4(2)
N1 Zn01 N4 88.5(2)
N2 Zn01 N4 163.1(2)
N3 Zn01 O2 92.6(2)
N1 Zn01 O2 102.3(2)
N2 Zn01 O2 105.4(2)
N4 Zn01 O2 91.5(2)
N8 Zn02 N10 165.9(2)
N8 Zn02 N9 89.1(2)
N10 Zn02 N9 88.1(2)
N8 Zn02 N7 89.1(2)
N10 Zn02 N7 89.3(2)
N9 Zn02 N7 162.2(2)
N8 Zn02 O4 95.6(2)
N10 Zn02 O4 98.5(2)
N9 Zn02 O4 98.4(2)
N7 Zn02 O4 99.4(2)
C20C N12 C22C 139.4(17)
C20B N12 C21B 137.6(17)
C20C N12 C21C 112.6(13)
C22C N12 C21C 106.9(14)
C20B N12 C22B 107.2(14)
C21B N12 C22B 114.0(15)
N12 C22C H22A 109.5
N12 C22C H22B 109.5
H22A C22C H22B 109.5
N12 C22C H22C 109.5
H22A C22C H22C 109.5
H22B C22C H22C 109.5
N12 C21C H21A 109.5
N12 C21C H21B 109.5
H21A C21C H21B 109.5
N12 C21C H21C 109.5
H21A C21C H21C 109.5
H21B C21C H21C 109.5
O4 C20C N12 132.5(19)
O4 C20C H20C 113.7
N12 C20C H20C 113.7
N12 C22B H22D 109.5
N12 C22B H22E 109.5
H22D C22B H22E 109.5
N12 C22B H22F 109.5
H22D C22B H22F 109.5
H22E C22B H22F 109.5
N12 C21B H21D 109.5
N12 C21B H21E 109.5
H21D C21B H21E 109.5
N12 C21B H21F 109.5
H21D C21B H21F 109.5
H21E C21B H21F 109.5
O4 C20B N12 132.2(19)
O4 C20B H20B 113.9
N12 C20B H20B 113.9
F5C C54 F6C 104.3(11)
F4B C54 F6B 105.0(12)
F4B C54 C51 118.8(12)
F5C C54 C51 122.6(13)
F6C C54 C51 107.5(11)
F6B C54 C51 126.1(12)
F5C C54 F4C 101.3(11)
F6C C54 F4C 101.0(10)
C51 C54 F4C 117.4(12)
F4B C54 F5B 100.4(10)
F6B C54 F5B 98.5(10)
C51 C54 F5B 102.5(12)

loop_
_geom_bond_atom_site_label_1
_geom_bond_atom_site_label_2
_geom_bond_distance
C1 C20 1.400(10)
C1 C2 1.408(10)
C1 C39 1.512(10)
C2 N1 1.370(9)
C2 C3 1.439(10)
C3 C4 1.341(10)
C3 H3 0.9500
C4 C5 1.436(10)
C4 H4 0.9500
C5 N1 1.367(9)
C5 C6 1.403(10)
C6 C7 1.398(10)
C6 C21 1.511(10)
C7 N2 1.371(9)
C7 C8 1.448(10)
C8 C9 1.348(11)
C8 H8 0.9500
C9 C10 1.451(10)
C9 H9 0.9500
C10 N2 1.355(9)
C10 C11 1.388(10)
C11 C12 1.407(10)
C11 C27 1.520(10)
C12 N3 1.372(9)
C12 C13 1.436(10)
C13 C14 1.340(10)
C13 H13 0.9500
C14 C15 1.451(10)
C14 H14 0.9500
C15 N3 1.362(9)
C15 C16 1.414(10)
C16 C17 1.411(10)
C16 C33 1.513(10)
C17 N4 1.365(9)
C17 C18 1.448(10)
C18 C19 1.341(10)
C18 H18 0.9500
C19 C20 1.442(10)
C19 H19 0.9500
C20 N4 1.381(9)
C21 C26 1.366(11)
C21 C22 1.366(11)
C22 C23 1.379(11)
C22 H22 0.9500
C23 C24 1.356(12)
C23 H23 0.9500
C24 C25 1.371(11)
C24 H24 0.9500
C25 C26 1.406(11)
C25 H25 0.9500
C26 H26 0.9500
C27 C28 1.380(12)
C27 C32 1.381(12)
C28 C29 1.400(12)
C28 H28 0.9500
C29 C30 1.359(15)
C29 H29 0.9500
C30 C31 1.348(16)
C30 H30 0.9500
C31 C32 1.386(14)
C31 H31 0.9500
C32 H32 0.9500
C33 C38 1.368(10)
C33 C34 1.383(10)
C34 C35 1.398(10)
C34 H34 0.9500
C35 C36 1.350(11)
C35 H35 0.9500
C36 C37 1.376(11)
C36 H36 0.9500
C37 C38 1.390(11)
C37 H37 0.9500
C38 H38 0.9500
C39 C40 1.360(11)
C39 C44 1.393(11)
C40 C41 1.383(12)
C40 H40 0.9500
C41 C42 1.391(13)
C41 H41 0.9500
C42 C43 1.377(13)
C42 H42 0.9500
C43 C44 1.382(12)
C43 H43 0.9500
C44 N5 1.412(10)
C45 O1 1.238(10)
C45 N5 1.368(11)
C45 C46 1.501(12)
C46 C47 1.486(12)
C46 H46A 0.9900
C46 H46B 0.9900
C47 C52 1.372(12)
C47 C48 1.403(13)
C48 C49 1.377(14)
C48 H48 0.9500
C49 C50 1.342(16)
C49 C53 1.518(19)
C50 C51 1.387(16)
C50 H50 0.9500
C51 C54 1.393(16)
C51 C52 1.432(14)
C52 H52 0.9500
C53 F3 1.230(16)
C53 F1 1.365(13)
C53 F2 1.407(18)
C55 O2 1.226(9)
C55 N6 1.354(10)
C55 H55 0.9500
C56 N6 1.443(10)
C56 H56A 0.9800
C56 H56B 0.9800
C56 H56C 0.9800
C57 N6 1.435(11)
C57 H57A 0.9800
C57 H57B 0.9800
C57 H57C 0.9800
C58 C59 1.399(10)
C58 C77 1.411(10)
C58 C96 1.510(10)
C59 N7 1.366(9)
C59 C60 1.430(10)
C60 C61 1.345(10)
C60 H60 0.9500
C61 C62 1.452(10)
C61 H61 0.9500
C62 N7 1.361(9)
C62 C63 1.402(10)
C63 C64 1.390(10)
C63 C78 1.502(11)
C64 N8 1.385(9)
C64 C65 1.438(10)
C65 C66 1.354(10)
C65 H65 0.9500
C66 C67 1.434(10)
C66 H66 0.9500
C67 N8 1.375(9)
C67 C68 1.405(10)
C68 C69 1.398(10)
C68 C90 1.493(10)
C69 N9 1.377(9)
C69 C70 1.434(10)
C70 C71 1.327(10)
C70 H70 0.9500
C71 C72 1.455(10)
C71 H71 0.9500
C72 N9 1.369(9)
C72 C73 1.395(10)
C73 C74 1.401(10)
C73 C84 1.514(10)
C74 N10 1.375(9)
C74 C75 1.447(10)
C75 C76 1.346(10)
C75 H75 0.9500
C76 C77 1.422(10)
C76 H76 0.9500
C77 N10 1.383(9)
C78 C79 1.363(12)
C78 C83 1.363(12)
C79 C80 1.405(15)
C79 H79 0.9500
C80 C81 1.354(16)
C80 H80 0.9500
C81 C82 1.351(16)
C81 H81 0.9500
C82 C83 1.372(13)
C82 H82 0.9500
C83 H83 0.9500
C84 C89 1.380(10)
C84 C85 1.392(10)
C85 C86 1.392(11)
C85 H85 0.9500
C86 C87 1.366(11)
C86 H86 0.9500
C87 C88 1.395(11)
C87 H87 0.9500
C88 C89 1.375(11)
C88 H88 0.9500
C89 H89 0.9500
C90 C95 1.354(9)
C90 C91 1.355(9)
C91 C92 1.378(10)
C91 H91 0.9500
C92 C93 1.352(11)
C92 H92 0.9500
C93 C94 1.348(11)
C93 H93 0.9500
C94 C95 1.373(10)
C94 H94 0.9500
C95 H95 0.9500
C96 C97 1.376(10)
C96 C101 1.401(10)
C97 C98 1.391(10)
C97 H97 0.9500
C98 C99 1.357(10)
C98 H98 0.9500
C99 C100 1.390(11)
C99 H99 0.9500
C100 C101 1.402(10)
C100 H100 0.9500
C101 N11 1.415(10)
C102 O3 1.251(9)
C102 N11 1.343(10)
C102 C103 1.527(11)
C103 C104 1.516(11)
C103 H10A 0.9900
C103 H10B 0.9900
C104 C105 1.389(13)
C104 C109 1.403(12)
C105 C106 1.390(14)
C105 H105 0.9500
C106 C107 1.395(16)
C106 C110 1.517(19)
C107 C108 1.413(16)
C107 H107 0.9500
C108 C109 1.377(14)
C108 C111 1.478(17)
C109 H109 0.9500
C110 F9 1.306(16)
C110 F7 1.344(16)
C110 F8 1.36(2)
C111 F12 1.313(15)
C111 F10 1.316(16)
C111 F11 1.349(18)
C115 O5 1.174(11)
C115 N13 1.340(12)
C115 H115 0.9500
C116 N13 1.411(11)
C116 H11D 0.9800
C116 H11E 0.9800
C116 H11F 0.9800
C117 N13 1.457(11)
C117 H11A 0.9800
C117 H11B 0.9800
C117 H11C 0.9800
N1 Zn01 2.060(6)
N2 Zn01 2.060(5)
N3 Zn01 2.054(6)
N4 Zn01 2.075(5)
N5 H5 0.8800
N7 Zn02 2.067(6)
N8 Zn02 2.043(6)
N9 Zn02 2.067(6)
N10 Zn02 2.052(6)
N11 H11 0.8800
O2 Zn01 2.148(5)
O4 C20C 1.185(19)
O4 C20B 1.188(18)
O4 Zn02 2.107(6)
F4C C54 1.411(13)
F5C C54 1.366(12)
F6C C54 1.379(12)
F4B C54 1.324(13)
F5B C54 1.446(13)
F6B C54 1.392(12)
N12 C20C 1.270(18)
N12 C20B 1.270(19)
N12 C22C 1.39(2)
N12 C21B 1.40(2)
N12 C21C 1.72(2)
N12 C22B 1.75(2)
C22C H22A 0.9800
C22C H22B 0.9800
C22C H22C 0.9800
C21C H21A 0.9800
C21C H21B 0.9800
C21C H21C 0.9800
C20C H20C 0.9500
C22B H22D 0.9800
C22B H22E 0.9800
C22B H22F 0.9800
C21B H21D 0.9800
C21B H21E 0.9800
C21B H21F 0.9800
C20B H20B 0.9500

loop_
_platon_squeeze_void_nr
_platon_squeeze_void_average_x
_platon_squeeze_void_average_y
_platon_squeeze_void_average_z
_platon_squeeze_void_volume
_platon_squeeze_void_count_electrons
_platon_squeeze_void_content
1 0.052 0.436 0.135 145 42 ' '
2 -0.052 0.564 0.865 146 43 ' '
3 0.448 0.936 0.365 146 43 ' '
4 0.552 0.064 0.635 145 42 ' '
